data_7025713
loop_
_publ_author_name
'Choong, Sam L.'
'Jones, Cameron'
'Stasch, Andreas'

_publ_section_title
;
 Using &quot;click&quot; chemistry to access a new class of tripodal
 P3-ligand containing P=C bonds.
;
_journal_issue 25
_journal_name_full 'Dalton transactions (Cambridge, England : 2003)'
_journal_page_first 5774
_journal_page_last 5776
_journal_paper_doi 10.1039/c002940h
_journal_volume 39
_journal_year 2010
_chemical_formula_sum 'C41 H58 N9 P3 Pt2'
_chemical_formula_weight 1160.05
_chemical_name_systematic
;
?
;
_space_group_IT_number 14
_symmetry_cell_setting monoclinic
_symmetry_space_group_name_Hall '-P 2yn'
_symmetry_space_group_name_H-M 'P 1 21/n 1'
_atom_sites_solution_hydrogens geom
_atom_sites_solution_primary direct
_atom_sites_solution_secondary difmap
_audit_creation_method SHELXL-97
_cell_angle_alpha 90.00
_cell_angle_beta 92.59(3)
_cell_angle_gamma 90.00
_cell_formula_units_Z 4
_cell_length_a 16.300(3)
_cell_length_b 10.424(2)
_cell_length_c 28.869(6)
_cell_measurement_temperature 123(2)
_cell_volume 4900.2(17)
_computing_structure_refinement 'SHELXL-97 (Sheldrick, 1997)'
_computing_structure_solution 'SHELXS-97 (Sheldrick, 1990)'
_diffrn_ambient_temperature 123(2)
_diffrn_measured_fraction_theta_full 0.995
_diffrn_measured_fraction_theta_max 0.995
_diffrn_measurement_device_type 'Nonius Kappa CCD'
_diffrn_radiation_monochromator graphite
_diffrn_radiation_source 'fine-focus sealed tube'
_diffrn_radiation_type MoK\a
_diffrn_radiation_wavelength 0.71073
_diffrn_reflns_av_R_equivalents 0.0934
_diffrn_reflns_av_sigmaI/netI 0.1188
_diffrn_reflns_limit_h_max 19
_diffrn_reflns_limit_h_min -19
_diffrn_reflns_limit_k_max 12
_diffrn_reflns_limit_k_min -12
_diffrn_reflns_limit_l_max 34
_diffrn_reflns_limit_l_min -34
_diffrn_reflns_number 16459
_diffrn_reflns_theta_full 25.00
_diffrn_reflns_theta_max 25.00
_diffrn_reflns_theta_min 3.10
_exptl_absorpt_coefficient_mu 5.837
_exptl_absorpt_correction_T_max 0.844
_exptl_absorpt_correction_T_min 0.329
_exptl_absorpt_correction_type multi-scan
_exptl_absorpt_process_details 'Sortav (Blessing, 1995)'
_exptl_crystal_colour red
_exptl_crystal_density_diffrn 1.572
_exptl_crystal_density_method 'not measured'
_exptl_crystal_description plate
_exptl_crystal_F_000 2272
_exptl_crystal_size_max 0.25
_exptl_crystal_size_mid 0.10
_exptl_crystal_size_min 0.03
_refine_diff_density_max 1.908
_refine_diff_density_min -1.248
_refine_diff_density_rms 0.240
_refine_ls_extinction_method none
_refine_ls_goodness_of_fit_ref 1.024
_refine_ls_hydrogen_treatment constr
_refine_ls_matrix_type full
_refine_ls_number_parameters 503
_refine_ls_number_reflns 8596
_refine_ls_number_restraints 55
_refine_ls_restrained_S_all 1.034
_refine_ls_R_factor_all 0.1301
_refine_ls_R_factor_gt 0.0653
_refine_ls_shift/su_max 0.000
_refine_ls_shift/su_mean 0.000
_refine_ls_structure_factor_coef Fsqd
_refine_ls_weighting_details 'calc w=1/[\s^2^(Fo^2^)+(0.0925P)^2^+11.1884P] where P=(Fo^2^+2Fc^2^)/3'
_refine_ls_weighting_scheme calc
_refine_ls_wR_factor_gt 0.1499
_refine_ls_wR_factor_ref 0.1800
_reflns_number_gt 5222
_reflns_number_total 8596
_reflns_threshold_expression >2sigma(I)
_cod_data_source_file c002940h.txt
_cod_data_source_block compound7
_cod_original_cell_volume 4900.5(17)
_cod_original_sg_symbol_H-M P2(1)/n
_cod_database_code 7025713

loop_
_symmetry_equiv_pos_as_xyz
'x, y, z'
'-x+1/2, y+1/2, -z+1/2'
'-x, -y, -z'
'x-1/2, -y-1/2, z-1/2'

loop_
_atom_site_label
_atom_site_type_symbol
_atom_site_fract_x
_atom_site_fract_y
_atom_site_fract_z
_atom_site_U_iso_or_equiv
_atom_site_adp_type
_atom_site_occupancy
_atom_site_symmetry_multiplicity
_atom_site_calc_flag
_atom_site_refinement_flags
Pt1 Pt -0.00257(4) 0.11705(5) 0.175090(17) 0.03163(19) Uani 1 1 d .
P1 P -0.0219(2) -0.0038(3) 0.23537(11) 0.0317(9) Uani 1 1 d .
N1 N -0.1006(7) -0.0990(10) 0.2447(3) 0.033(3) Uani 1 1 d .
C1 C -0.1756(9) -0.0456(13) 0.1695(4) 0.038(4) Uani 1 1 d .
C48 C -0.379(4) 0.536(2) 0.0474(14) 0.29(5) Uiso 0.50 1 d PD
H48A H -0.3794 0.5860 0.0186 0.435 Uiso 0.50 1 calc PR
H48B H -0.3257 0.5439 0.0639 0.435 Uiso 0.50 1 calc PR
H48C H -0.4222 0.5685 0.0670 0.435 Uiso 0.50 1 calc PR
Pt2 Pt 0.02301(4) 0.26577(5) 0.103940(18) 0.03346(19) Uani 1 1 d .
P2 P 0.0489(3) 0.0487(3) 0.10416(12) 0.0354(9) Uani 1 1 d .
N2 N -0.1017(8) -0.1588(11) 0.2861(4) 0.041(3) Uani 1 1 d .
C2 C -0.1435(8) -0.0946(13) 0.1286(4) 0.034(4) Uani 1 1 d .
P3 P -0.0458(2) 0.3323(3) 0.16763(11) 0.0321(9) Uani 1 1 d .
N3 N -0.0335(8) -0.1255(11) 0.3100(4) 0.039(3) Uani 1 1 d .
C3 C -0.1426(8) -0.0091(12) 0.0905(4) 0.025(3) Uani 1 1 d .
N4 N -0.0037(7) -0.0504(10) 0.0664(3) 0.031(3) Uani 1 1 d .
C4 C -0.1738(9) 0.1165(13) 0.0932(4) 0.036(4) Uani 1 1 d .
N5 N 0.0436(8) -0.1486(11) 0.0502(4) 0.038(3) Uani 1 1 d .
C5 C -0.2015(9) 0.1594(12) 0.1354(4) 0.031(3) Uani 1 1 d .
N6 N 0.1177(8) -0.1443(11) 0.0680(4) 0.041(3) Uani 1 1 d .
C6 C -0.2051(9) 0.0792(12) 0.1737(4) 0.032(3) Uani 1 1 d .
N7 N -0.1481(7) 0.3650(10) 0.1674(3) 0.030(3) Uani 1 1 d .
C7 C -0.1757(8) -0.1337(12) 0.2134(4) 0.030(3) Uani 1 1 d .
H7A H -0.2267 -0.1201 0.2301 0.035 Uiso 1 1 calc R
H7B H -0.1731 -0.2249 0.2041 0.035 Uiso 1 1 calc R
N8 N -0.1686(8) 0.4611(10) 0.1948(4) 0.038(3) Uani 1 1 d .
C8 C -0.1093(9) -0.2287(12) 0.1261(5) 0.037(4) Uani 1 1 d .
H8A H -0.0539 -0.2307 0.1408 0.055 Uiso 1 1 calc R
H8B H -0.1070 -0.2546 0.0935 0.055 Uiso 1 1 calc R
H8C H -0.1449 -0.2879 0.1423 0.055 Uiso 1 1 calc R
N9 N -0.1051(8) 0.5146(11) 0.2159(4) 0.044(3) Uani 1 1 d .
C9 C -0.0905(9) -0.0468(14) 0.0512(5) 0.044(4) Uani 1 1 d .
H9A H -0.1076 -0.1323 0.0395 0.053 Uiso 1 1 calc R
H9B H -0.0985 0.0157 0.0256 0.053 Uiso 1 1 calc R
C10 C -0.1772(10) 0.2016(13) 0.0510(4) 0.040(4) Uani 1 1 d .
H10A H -0.2215 0.2644 0.0536 0.060 Uiso 1 1 calc R
H10B H -0.1877 0.1492 0.0232 0.060 Uiso 1 1 calc R
H10C H -0.1247 0.2465 0.0488 0.060 Uiso 1 1 calc R
C11 C -0.2176(8) 0.3013(12) 0.1411(4) 0.033(3) Uani 1 1 d .
H11A H -0.2253 0.3416 0.1102 0.039 Uiso 1 1 calc R
H11B H -0.2688 0.3134 0.1578 0.039 Uiso 1 1 calc R
C12 C -0.2337(9) 0.1326(13) 0.2188(4) 0.033(3) Uani 1 1 d .
H12A H -0.1958 0.2000 0.2300 0.049 Uiso 1 1 calc R
H12B H -0.2349 0.0637 0.2419 0.049 Uiso 1 1 calc R
H12C H -0.2889 0.1686 0.2138 0.049 Uiso 1 1 calc R
C13 C 0.0166(9) -0.0422(13) 0.2897(4) 0.037(4) Uani 1 1 d .
C14 C 0.0997(10) -0.0080(15) 0.3134(5) 0.045(4) Uani 1 1 d .
C15 C 0.0795(12) 0.049(2) 0.3612(6) 0.081(6) Uani 1 1 d .
H15A H 0.0485 0.1286 0.3566 0.121 Uiso 1 1 calc R
H15B H 0.1307 0.0665 0.3791 0.121 Uiso 1 1 calc R
H15C H 0.0466 -0.0130 0.3780 0.121 Uiso 1 1 calc R
C16 C 0.1526(10) -0.1265(16) 0.3194(6) 0.067(5) Uani 1 1 d .
H16A H 0.1262 -0.1873 0.3399 0.100 Uiso 1 1 calc R
H16B H 0.2066 -0.1024 0.3331 0.100 Uiso 1 1 calc R
H16C H 0.1594 -0.1667 0.2891 0.100 Uiso 1 1 calc R
C17 C 0.1429(11) 0.0952(16) 0.2848(6) 0.064(5) Uani 1 1 d .
H17A H 0.1531 0.0611 0.2540 0.096 Uiso 1 1 calc R
H17B H 0.1952 0.1186 0.3006 0.096 Uiso 1 1 calc R
H17C H 0.1078 0.1713 0.2817 0.096 Uiso 1 1 calc R
C18 C 0.1327(9) -0.0448(13) 0.0963(4) 0.034(3) Uani 1 1 d .
C19 C 0.2171(11) -0.0371(15) 0.1217(5) 0.050(4) Uani 1 1 d .
C20 C 0.2207(15) -0.146(2) 0.1601(8) 0.111(8) Uani 1 1 d U
H20A H 0.2502 -0.2208 0.1485 0.167 Uiso 1 1 calc R
H20B H 0.1647 -0.1717 0.1671 0.167 Uiso 1 1 calc R
H20C H 0.2493 -0.1140 0.1883 0.167 Uiso 1 1 calc R
C21 C 0.2809(19) -0.047(3) 0.0834(10) 0.162(12) Uani 1 1 d U
H21A H 0.3091 0.0355 0.0806 0.243 Uiso 1 1 calc R
H21B H 0.2526 -0.0687 0.0538 0.243 Uiso 1 1 calc R
H21C H 0.3211 -0.1139 0.0917 0.243 Uiso 1 1 calc R
C22 C 0.2305(12) 0.0889(17) 0.1474(6) 0.076(6) Uani 1 1 d U
H22A H 0.2866 0.0916 0.1612 0.114 Uiso 1 1 calc R
H22B H 0.1912 0.0959 0.1720 0.114 Uiso 1 1 calc R
H22C H 0.2225 0.1605 0.1257 0.114 Uiso 1 1 calc R
C23 C -0.0354(10) 0.4558(12) 0.2066(5) 0.040(4) Uani 1 1 d .
C24 C 0.0448(10) 0.5083(14) 0.2304(5) 0.046(4) Uani 1 1 d .
C25 C 0.0425(14) 0.498(2) 0.2823(5) 0.095(8) Uani 1 1 d .
H25A H 0.0030 0.5607 0.2936 0.142 Uiso 1 1 calc R
H25B H 0.0971 0.5166 0.2963 0.142 Uiso 1 1 calc R
H25C H 0.0257 0.4116 0.2908 0.142 Uiso 1 1 calc R
C26 C 0.0570(12) 0.6477(15) 0.2150(7) 0.078(7) Uani 1 1 d .
H26A H 0.0491 0.6536 0.1813 0.117 Uiso 1 1 calc R
H26B H 0.1126 0.6758 0.2244 0.117 Uiso 1 1 calc R
H26C H 0.0169 0.7028 0.2297 0.117 Uiso 1 1 calc R
C27 C 0.1208(10) 0.4258(14) 0.2153(5) 0.052(5) Uani 1 1 d .
H27A H 0.1184 0.4161 0.1815 0.078 Uiso 1 1 calc R
H27B H 0.1191 0.3410 0.2298 0.078 Uiso 1 1 calc R
H27C H 0.1719 0.4694 0.2251 0.078 Uiso 1 1 calc R
C28 C 0.0663(8) 0.3260(12) 0.0373(4) 0.023(3) Uani 1 1 d .
H28 H 0.0309 0.2615 0.0245 0.028 Uiso 1 1 calc R
C29 C 0.0425(10) 0.4334(12) 0.0628(4) 0.037(4) Uani 1 1 d .
H29 H -0.0117 0.4527 0.0713 0.044 Uiso 1 1 calc R
C30 C 0.1176(10) 0.5124(14) 0.0742(5) 0.044(4) Uani 1 1 d .
C31 C 0.1852(10) 0.4053(13) 0.0788(5) 0.043(4) Uani 1 1 d .
H31A H 0.2415 0.4407 0.0782 0.052 Uiso 1 1 calc R
H31B H 0.1798 0.3521 0.1069 0.052 Uiso 1 1 calc R
C32 C 0.1600(10) 0.3319(14) 0.0339(4) 0.042(4) Uani 1 1 d .
C33 C 0.1711(10) 0.4475(13) 0.0002(5) 0.044(4) Uani 1 1 d .
H33A H 0.1370 0.4357 -0.0287 0.053 Uiso 1 1 calc R
H33B H 0.2293 0.4560 -0.0077 0.053 Uiso 1 1 calc R
C34 C 0.1425(10) 0.5686(13) 0.0274(5) 0.044(4) Uani 1 1 d .
H34A H 0.1878 0.6313 0.0319 0.053 Uiso 1 1 calc R
H34B H 0.0953 0.6109 0.0109 0.053 Uiso 1 1 calc R
C35 C -0.338(2) -0.216(3) 0.0812(8) 0.086(13) Uiso 0.50 1 d PD
C36 C -0.367(2) -0.103(2) 0.0995(11) 0.18(3) Uiso 0.50 1 d PD
H36 H -0.3734 -0.0286 0.0809 0.218 Uiso 0.50 1 calc PR
C37 C -0.385(3) -0.102(2) 0.1465(11) 0.13(2) Uiso 0.50 1 d PD
H37 H -0.3996 -0.0237 0.1612 0.155 Uiso 0.50 1 calc PR
C38 C -0.383(2) -0.216(3) 0.1711(8) 0.083(12) Uiso 0.50 1 d PD
H38 H -0.4068 -0.2210 0.2004 0.099 Uiso 0.50 1 calc PR
C39 C -0.3454(17) -0.324(2) 0.1534(8) 0.043(7) Uiso 0.50 1 d PD
H39 H -0.3303 -0.3942 0.1731 0.051 Uiso 0.50 1 calc PR
C40 C -0.330(2) -0.328(2) 0.1060(8) 0.084(12) Uiso 0.50 1 d PD
H40 H -0.3151 -0.4057 0.0915 0.100 Uiso 0.50 1 calc PR
C41 C -0.338(4) -0.225(4) 0.0304(8) 0.22(4) Uiso 0.50 1 d PD
H41A H -0.3872 -0.1824 0.0168 0.327 Uiso 0.50 1 calc PR
H41B H -0.3391 -0.3160 0.0214 0.327 Uiso 0.50 1 calc PR
H41C H -0.2889 -0.1844 0.0192 0.327 Uiso 0.50 1 calc PR
C42 C -0.3954(18) 0.401(2) 0.0363(8) 0.091(13) Uiso 0.50 1 d PD
C43 C -0.4167(16) 0.320(3) 0.0710(7) 0.052(9) Uiso 0.50 1 d PD
H43 H -0.4191 0.3509 0.1019 0.063 Uiso 0.50 1 calc PR
C44 C -0.435(2) 0.192(2) 0.0604(9) 0.124(18) Uiso 0.50 1 d PD
H44 H -0.4544 0.1353 0.0832 0.148 Uiso 0.50 1 calc PR
C45 C -0.424(3) 0.150(2) 0.0150(10) 0.126(18) Uiso 0.50 1 d PD
H45 H -0.4210 0.0608 0.0086 0.151 Uiso 0.50 1 calc PR
C46 C -0.418(2) 0.239(3) -0.0206(8) 0.071(11) Uiso 0.50 1 d PD
H46 H -0.4310 0.2156 -0.0519 0.085 Uiso 0.50 1 calc PR
C47 C -0.390(2) 0.363(2) -0.0091(7) 0.065(10) Uiso 0.50 1 d PD
H47 H -0.3695 0.4187 -0.0318 0.078 Uiso 0.50 1 calc PR

loop_
_atom_site_aniso_label
_atom_site_aniso_U_11
_atom_site_aniso_U_22
_atom_site_aniso_U_33
_atom_site_aniso_U_23
_atom_site_aniso_U_13
_atom_site_aniso_U_12
Pt1 0.0389(4) 0.0245(3) 0.0314(3) -0.0010(2) 0.0009(3) 0.0004(3)
P1 0.036(2) 0.0290(19) 0.0295(19) -0.0016(15) 0.0003(17) -0.0007(17)
N1 0.048(8) 0.030(6) 0.021(6) 0.002(5) -0.005(5) -0.003(6)
C1 0.044(10) 0.040(9) 0.029(8) -0.002(6) -0.007(7) -0.007(7)
Pt2 0.0425(4) 0.0254(3) 0.0325(3) -0.0004(2) 0.0015(3) 0.0015(3)
P2 0.043(3) 0.0262(19) 0.037(2) -0.0021(16) 0.0011(18) 0.0016(18)
N2 0.043(8) 0.044(7) 0.035(7) 0.011(6) -0.007(6) -0.013(6)
C2 0.024(9) 0.039(8) 0.037(8) -0.006(7) -0.019(7) -0.012(7)
P3 0.042(3) 0.0250(18) 0.0296(19) -0.0008(15) 0.0011(17) 0.0087(18)
N3 0.046(9) 0.036(7) 0.035(6) 0.007(5) 0.005(6) 0.002(6)
C3 0.025(8) 0.029(7) 0.020(6) -0.005(5) -0.006(6) 0.002(6)
N4 0.030(7) 0.036(7) 0.028(6) -0.003(5) 0.001(5) 0.009(6)
C4 0.039(10) 0.036(8) 0.033(8) -0.001(6) 0.009(7) -0.020(7)
N5 0.055(9) 0.034(7) 0.025(6) -0.005(5) -0.008(6) 0.004(6)
C5 0.034(9) 0.019(7) 0.038(8) -0.003(6) -0.006(7) -0.003(6)
N6 0.062(10) 0.036(7) 0.026(6) -0.003(5) -0.003(6) 0.006(7)
C6 0.029(9) 0.030(8) 0.036(8) 0.008(6) 0.001(7) -0.006(6)
N7 0.025(7) 0.031(6) 0.034(6) -0.007(5) 0.007(5) -0.001(5)
C7 0.036(9) 0.030(7) 0.023(7) 0.001(6) 0.003(6) -0.011(6)
N8 0.046(9) 0.026(6) 0.043(7) -0.006(5) 0.010(6) 0.003(6)
C8 0.039(10) 0.030(8) 0.041(8) -0.003(6) -0.002(7) -0.003(7)
N9 0.051(9) 0.035(7) 0.047(7) -0.018(6) -0.005(7) 0.018(7)
C9 0.041(11) 0.045(9) 0.044(9) -0.005(7) -0.011(8) 0.002(8)
C10 0.049(11) 0.040(8) 0.032(8) 0.007(6) 0.003(7) 0.013(8)
C11 0.032(9) 0.031(8) 0.033(7) 0.001(6) -0.019(7) 0.006(6)
C12 0.034(9) 0.038(8) 0.027(7) -0.005(6) 0.000(6) -0.002(7)
C13 0.047(10) 0.036(8) 0.028(7) -0.001(6) -0.009(7) -0.007(7)
C14 0.043(11) 0.056(10) 0.037(8) -0.009(7) 0.003(8) 0.007(8)
C15 0.067(15) 0.108(16) 0.065(12) -0.038(11) -0.017(11) -0.004(12)
C16 0.040(11) 0.060(12) 0.097(14) 0.000(10) -0.024(10) -0.002(9)
C17 0.054(13) 0.064(12) 0.074(12) 0.016(10) 0.000(10) -0.013(10)
C18 0.045(10) 0.032(8) 0.027(7) 0.006(6) 0.014(7) 0.005(7)
C19 0.064(13) 0.051(10) 0.034(8) -0.002(7) -0.006(8) 0.017(9)
C20 0.113(10) 0.103(10) 0.116(10) 0.010(7) -0.017(7) -0.005(7)
C21 0.154(14) 0.173(14) 0.159(13) -0.010(7) 0.003(7) -0.001(7)
C22 0.074(8) 0.067(8) 0.086(8) -0.011(6) -0.007(6) -0.002(6)
C23 0.060(12) 0.020(7) 0.040(8) -0.001(6) -0.009(8) 0.003(8)
C24 0.041(10) 0.039(9) 0.058(10) -0.019(8) -0.012(8) 0.013(8)
C25 0.13(2) 0.112(17) 0.042(10) -0.031(11) -0.009(11) 0.043(15)
C26 0.083(15) 0.032(9) 0.114(16) -0.017(10) -0.051(13) -0.009(9)
C27 0.048(11) 0.051(10) 0.056(10) -0.003(8) -0.021(9) -0.008(9)
C28 0.028(8) 0.029(7) 0.014(6) -0.003(5) 0.014(6) -0.022(6)
C29 0.047(10) 0.027(8) 0.039(8) 0.002(6) 0.017(7) -0.002(7)
C30 0.055(11) 0.041(9) 0.035(8) 0.005(7) 0.004(8) -0.003(8)
C31 0.055(11) 0.036(8) 0.039(8) 0.014(7) 0.013(8) -0.004(8)
C32 0.063(12) 0.039(8) 0.025(7) 0.010(6) 0.003(7) -0.007(8)
C33 0.049(11) 0.048(9) 0.035(8) -0.004(7) 0.009(7) -0.009(8)
C34 0.063(12) 0.029(8) 0.042(8) 0.002(7) 0.013(8) 0.000(8)

loop_
_atom_type_symbol
_atom_type_description
_atom_type_scat_dispersion_real
_atom_type_scat_dispersion_imag
_atom_type_scat_source
C C 0.0033 0.0016 'International Tables Vol C Tables 4.2.6.8 and 6.1.1.4'
H H 0.0000 0.0000 'International Tables Vol C Tables 4.2.6.8 and 6.1.1.4'
N N 0.0061 0.0033 'International Tables Vol C Tables 4.2.6.8 and 6.1.1.4'
P P 0.1023 0.0942 'International Tables Vol C Tables 4.2.6.8 and 6.1.1.4'
Pt Pt -1.7033 8.3905 'International Tables Vol C Tables 4.2.6.8 and 6.1.1.4'

loop_
_geom_angle_atom_site_label_1
_geom_angle_atom_site_label_2
_geom_angle_atom_site_label_3
_geom_angle
P1 Pt1 P2 126.01(13)
P1 Pt1 P3 124.65(13)
P2 Pt1 P3 108.94(12)
P1 Pt1 Pt2 178.61(10)
P2 Pt1 Pt2 54.74(9)
P3 Pt1 Pt2 54.79(9)
N1 P1 C13 88.0(6)
N1 P1 Pt1 128.1(4)
C13 P1 Pt1 143.7(5)
N2 N1 C7 111.8(10)
N2 N1 P1 117.6(8)
C7 N1 P1 130.6(8)
C6 C1 C2 123.7(12)
C6 C1 C7 117.7(12)
C2 C1 C7 118.7(12)
C29 Pt2 C28 38.0(5)
C29 Pt2 P2 140.4(4)
C28 Pt2 P2 102.7(3)
C29 Pt2 P3 106.7(4)
C28 Pt2 P3 144.1(4)
P2 Pt2 P3 112.94(13)
C29 Pt2 Pt1 161.5(3)
C28 Pt2 Pt1 159.1(3)
P2 Pt2 Pt1 56.79(9)
P3 Pt2 Pt1 56.79(9)
C18 P2 N4 87.2(6)
C18 P2 Pt2 135.3(5)
N4 P2 Pt2 120.4(4)
C18 P2 Pt1 127.5(5)
N4 P2 Pt1 123.3(4)
Pt2 P2 Pt1 68.47(10)
N3 N2 N1 107.1(10)
C1 C2 C3 116.1(12)
C1 C2 C8 122.0(12)
C3 C2 C8 121.9(12)
N7 P3 C23 85.4(7)
N7 P3 Pt2 124.8(4)
C23 P3 Pt2 135.5(6)
N7 P3 Pt1 118.6(4)
C23 P3 Pt1 129.4(5)
Pt2 P3 Pt1 68.42(10)
N2 N3 C13 117.0(11)
C4 C3 C2 121.8(12)
C4 C3 C9 120.2(12)
C2 C3 C9 116.7(12)
N5 N4 C9 117.9(11)
N5 N4 P2 113.2(9)
C9 N4 P2 128.9(9)
C5 C4 C3 118.5(12)
C5 C4 C10 121.2(12)
C3 C4 C10 120.3(12)
N6 N5 N4 111.6(10)
C6 C5 C4 122.1(12)
C6 C5 C11 119.2(12)
C4 C5 C11 118.3(12)
N5 N6 C18 114.3(12)
C5 C6 C1 117.7(13)
C5 C6 C12 119.4(12)
C1 C6 C12 122.7(11)
N8 N7 C11 115.7(11)
N8 N7 P3 114.9(9)
C11 N7 P3 129.4(9)
N1 C7 C1 108.0(10)
N9 N8 N7 112.7(11)
N8 N9 C23 112.1(11)
N4 C9 C3 110.7(10)
N7 C11 C5 111.1(10)
N3 C13 C14 119.8(12)
N3 C13 P1 110.2(10)
C14 C13 P1 129.5(11)
C16 C14 C13 110.4(13)
C16 C14 C17 111.0(14)
C13 C14 C17 109.8(12)
C16 C14 C15 110.7(14)
C13 C14 C15 105.6(13)
C17 C14 C15 109.3(14)
N6 C18 C19 118.0(12)
N6 C18 P2 113.6(11)
C19 C18 P2 127.9(10)
C22 C19 C18 112.7(13)
C22 C19 C21 108.6(18)
C18 C19 C21 105.6(15)
C22 C19 C20 106.2(13)
C18 C19 C20 107.5(15)
C21 C19 C20 116.4(18)
N9 C23 C24 117.3(12)
N9 C23 P3 114.8(11)
C24 C23 P3 127.9(12)
C25 C24 C26 111.2(14)
C25 C24 C23 111.0(15)
C26 C24 C23 108.9(12)
C25 C24 C27 107.0(13)
C26 C24 C27 108.8(14)
C23 C24 C27 109.9(11)
C29 C28 C32 107.5(11)
C29 C28 Pt2 70.0(7)
C32 C28 Pt2 115.6(8)
C28 C29 C30 108.1(13)
C28 C29 Pt2 72.1(7)
C30 C29 Pt2 117.8(9)
C29 C30 C34 105.1(11)
C29 C30 C31 101.0(12)
C34 C30 C31 97.7(11)
C32 C31 C30 96.9(11)
C28 C32 C31 101.2(11)
C28 C32 C33 102.4(11)
C31 C32 C33 96.1(11)
C32 C33 C34 105.3(11)
C30 C34 C33 103.2(11)
C36 C35 C40 123.4(10)
C36 C35 C41 117.2(9)
C40 C35 C41 117.1(9)
C35 C36 C37 118.3(10)
C38 C37 C36 118.7(8)
C39 C38 C37 120.8(9)
C38 C39 C40 118.8(8)
C35 C40 C39 117.9(10)
C43 C42 C47 123.3(7)
C43 C42 C48 118.8(8)
C47 C42 C48 117.9(8)
C42 C43 C44 119.2(7)
C45 C44 C43 117.9(8)
C46 C45 C44 120.1(9)
C45 C46 C47 118.1(9)
C42 C47 C46 117.4(8)

loop_
_geom_bond_atom_site_label_1
_geom_bond_atom_site_label_2
_geom_bond_distance
Pt1 P1 2.183(3)
Pt1 P2 2.358(4)
Pt1 P3 2.359(3)
Pt1 Pt2 2.6218(8)
P1 N1 1.654(12)
P1 C13 1.710(13)
N1 N2 1.349(14)
N1 C7 1.532(16)
C1 C6 1.394(18)
C1 C2 1.408(19)
C1 C7 1.564(17)
C48 C42 1.463(8)
Pt2 C29 2.145(12)
Pt2 C28 2.172(10)
Pt2 P2 2.302(4)
Pt2 P3 2.304(4)
P2 C18 1.702(14)
P2 N4 1.706(11)
N2 N3 1.328(15)
C2 C3 1.416(17)
C2 C8 1.508(18)
P3 N7 1.702(11)
P3 C23 1.712(13)
N3 C13 1.345(17)
C3 C4 1.408(18)
C3 C9 1.500(18)
N4 N5 1.376(15)
N4 C9 1.461(17)
C4 C5 1.394(18)
C4 C10 1.505(17)
N5 N6 1.291(16)
C5 C6 1.389(17)
C5 C11 1.513(17)
N6 C18 1.336(16)
C6 C12 1.508(18)
N7 N8 1.328(14)
N7 C11 1.491(15)
N8 N9 1.302(16)
N9 C23 1.330(19)
C13 C14 1.53(2)
C14 C16 1.51(2)
C14 C17 1.54(2)
C14 C15 1.55(2)
C18 C19 1.53(2)
C19 C22 1.52(2)
C19 C21 1.56(3)
C19 C20 1.59(2)
C23 C24 1.55(2)
C24 C25 1.51(2)
C24 C26 1.53(2)
C24 C27 1.59(2)
C28 C29 1.404(17)
C28 C32 1.54(2)
C29 C30 1.50(2)
C30 C34 1.544(18)
C30 C31 1.57(2)
C31 C32 1.546(19)
C32 C33 1.564(19)
C33 C34 1.568(18)
C35 C36 1.374(10)
C35 C40 1.376(10)
C35 C41 1.470(8)
C36 C37 1.403(9)
C37 C38 1.392(9)
C38 C39 1.386(9)
C39 C40 1.403(9)
C42 C43 1.363(8)
C42 C47 1.376(8)
C43 C44 1.403(9)
C44 C45 1.400(9)
C45 C46 1.390(9)
C46 C47 1.405(9)
